data_2228790
loop_
_publ_author_name
'Chen, Hong-Yu'
'Xia, Guang-Ming'
'Zhang, Zhen-Wei'
'Li, Ping'

_publ_section_title
;
 Bis(tetrabutylammonium)
 bis(3,4,5-trioxocyclopent-1-ene-1,2-dithiolato-\k^2^<i>S</i>,<i>S</i>')cadmate(II)
 0.25-hydrate
;
_journal_coeditor_code JJ2066
_journal_issue 1
_journal_name_full 'Acta Crystallographica Section E'
_journal_page_first m12
_journal_page_last m13
_journal_paper_doi 10.1107/S1600536810049913
_journal_volume 67
_journal_year 2011
_chemical_formula_iupac '(C16 H36 N)2 [Cd (C5 O3 S2)2], 0.25H2 O'
_chemical_formula_moiety '2(C16 H36 N +), C10 Cd O6 S4 2-, 0.25(H2 O)'
_chemical_formula_sum 'C42 H72.5 Cd N2 O6.25 S4'
_chemical_formula_weight 946.16
_chemical_name_systematic
;
Bis(tetrabutylammonium)
bis(3,4,5-trioxocyclopent-1-ene-1,2-dithiolato-
\k^2^<i>S</i>,<i>S</i>')cadmate(II) 0.25-hydrate
;
_space_group_IT_number 2
_symmetry_cell_setting triclinic
_symmetry_space_group_name_Hall '-P 1'
_symmetry_space_group_name_H-M 'P -1'
_atom_sites_solution_hydrogens geom
_atom_sites_solution_primary direct
_atom_sites_solution_secondary difmap
_audit_creation_method SHELXL-97
_cell_angle_alpha 74.853(5)
_cell_angle_beta 86.898(5)
_cell_angle_gamma 87.705(5)
_cell_formula_units_Z 2
_cell_length_a 9.820(5)
_cell_length_b 15.002(5)
_cell_length_c 17.406(5)
_cell_measurement_reflns_used 6268
_cell_measurement_temperature 293(2)
_cell_measurement_theta_max 27.49
_cell_measurement_theta_min 2.49
_cell_volume 2470.6(17)
_computing_cell_refinement '<i>CrysAlis PRO</i> (Oxford Diffraction, 2007)'
_computing_data_collection '<i>CrysAlis PRO</i> (Oxford Diffraction, 2007)'
_computing_data_reduction '<i>CrysAlis RED</i> (Oxford Diffraction, 2007)'
_computing_molecular_graphics 'SHELXTL (Sheldrick, 2008)'
_computing_publication_material 'WinGX (Farrugia, 1999)'
_computing_structure_refinement 'SHELXL97 (Sheldrick, 2008)'
_computing_structure_solution 'SIR97 (Altomare <i>et al.</i>, 1999)'
_diffrn_ambient_temperature 293(2)
_diffrn_measured_fraction_theta_full 0.996
_diffrn_measured_fraction_theta_max 0.996
_diffrn_measurement_device_type 'Oxford Diffraction CCD area-detector'
_diffrn_measurement_method '\f and \w'
_diffrn_radiation_monochromator graphite
_diffrn_radiation_source 'fine-focus sealed tube'
_diffrn_radiation_type MoK\a
_diffrn_radiation_wavelength 0.71069
_diffrn_reflns_av_R_equivalents 0.0324
_diffrn_reflns_av_sigmaI/netI 0.0384
_diffrn_reflns_limit_h_max 12
_diffrn_reflns_limit_h_min -12
_diffrn_reflns_limit_k_max 18
_diffrn_reflns_limit_k_min -18
_diffrn_reflns_limit_l_max 21
_diffrn_reflns_limit_l_min -21
_diffrn_reflns_number 30150
_diffrn_reflns_theta_full 26.37
_diffrn_reflns_theta_max 26.37
_diffrn_reflns_theta_min 3.11
_exptl_absorpt_coefficient_mu 0.654
_exptl_absorpt_correction_T_max 0.858
_exptl_absorpt_correction_T_min 0.775
_exptl_absorpt_correction_type multi-scan
_exptl_absorpt_process_details
;
(CrysAlis RED; Oxford Diffraction, 2007)
;
_exptl_crystal_colour red
_exptl_crystal_density_diffrn 1.272
_exptl_crystal_density_method 'not measured'
_exptl_crystal_description prism
_exptl_crystal_F_000 1001
_exptl_crystal_size_max 0.24
_exptl_crystal_size_mid 0.18
_exptl_crystal_size_min 0.15
_refine_diff_density_max 0.723
_refine_diff_density_min -0.419
_refine_ls_extinction_method none
_refine_ls_goodness_of_fit_ref 1.037
_refine_ls_hydrogen_treatment constr
_refine_ls_matrix_type full
_refine_ls_number_parameters 534
_refine_ls_number_reflns 10069
_refine_ls_number_restraints 54
_refine_ls_restrained_S_all 1.065
_refine_ls_R_factor_all 0.0832
_refine_ls_R_factor_gt 0.0500
_refine_ls_shift/su_max 0.001
_refine_ls_shift/su_mean 0.000
_refine_ls_structure_factor_coef Fsqd
_refine_ls_weighting_details 'calc w=1/[\s^2^(Fo^2^)+(0.0756P)^2^+0.4766P] where P=(Fo^2^+2Fc^2^)/3'
_refine_ls_weighting_scheme calc
_refine_ls_wR_factor_gt 0.1281
_refine_ls_wR_factor_ref 0.1436
_reflns_number_gt 6510
_reflns_number_total 10069
_reflns_threshold_expression I>2sigma(I)
_cod_data_source_file jj2066.cif
_cod_data_source_block I
_cod_original_formula_sum 'C42 H72.50 Cd N2 O6.25 S4'
_cod_database_code 2228790
_cod_database_fobs_code 2228790

loop_
_symmetry_equiv_pos_as_xyz
'x, y, z'
'-x, -y, -z'

loop_
_atom_site_type_symbol
_atom_site_label
_atom_site_fract_x
_atom_site_fract_y
_atom_site_fract_z
_atom_site_U_iso_or_equiv
_atom_site_adp_type
_atom_site_calc_flag
_atom_site_refinement_flags
_atom_site_occupancy
_atom_site_disorder_assembly
_atom_site_disorder_group
C C1 0.5036(3) 0.0335(2) 0.73690(19) 0.0507(8) Uani d . 1 . .
C C2 0.6118(4) 0.0659(2) 0.7719(2) 0.0542(8) Uani d . 1 . .
C C3 0.7159(4) -0.0061(3) 0.7956(2) 0.0673(10) Uani d . 1 . .
C C4 0.6686(4) -0.0890(3) 0.7720(3) 0.0670(10) Uani d . 1 . .
C C5 0.5340(4) -0.0624(3) 0.7358(2) 0.0607(9) Uani d . 1 . .
C C6 0.1825(4) 0.3965(2) 0.7705(2) 0.0564(9) Uani d . 1 . .
C C7 0.2513(4) 0.4415(2) 0.6991(2) 0.0537(8) Uani d . 1 . .
C C8 0.1950(5) 0.5367(3) 0.6716(3) 0.0703(11) Uani d . 1 . .
C C9 0.0873(4) 0.5494(3) 0.7309(3) 0.0723(11) Uani d . 1 . .
C C10 0.0816(4) 0.4599(3) 0.7949(3) 0.0733(11) Uani d . 1 . .
C C11 0.2345(4) 0.7393(3) 0.9656(2) 0.0725(11) Uani d D 1 . .
H H11A 0.2322 0.6810 0.9515 0.087 Uiso calc R 1 A 1
H H11B 0.3240 0.7645 0.9489 0.087 Uiso calc R 1 A 1
C C12 0.2188(5) 0.7200(3) 1.0553(2) 0.0859(13) Uani d PD 0.589(11) B 1
H H12A 0.1385 0.6838 1.0749 0.103 Uiso calc PR 0.589(11) B 1
H H12B 0.2086 0.7776 1.0709 0.103 Uiso calc PR 0.589(11) B 1
C C13 0.3488(11) 0.6657(10) 1.0910(6) 0.090(5) Uani d PD 0.589(11) B 1
H H13A 0.3774 0.6218 1.0608 0.108 Uiso calc PR 0.589(11) B 1
H H13B 0.4222 0.7082 1.0872 0.108 Uiso calc PR 0.589(11) B 1
C C14 0.3200(11) 0.6145(6) 1.1781(5) 0.111(4) Uani d PDU 0.589(11) B 1
H H14A 0.4001 0.5796 1.1988 0.167 Uiso calc PR 0.589(11) B 1
H H14B 0.2461 0.5734 1.1818 0.167 Uiso calc PR 0.589(11) B 1
H H14C 0.2958 0.6584 1.2083 0.167 Uiso calc PR 0.589(11) B 1
C C12' 0.2188(5) 0.7200(3) 1.0553(2) 0.0859(13) Uani d PD 0.411(11) B 2
H H12C 0.1266 0.7004 1.0723 0.103 Uiso calc PR 0.411(11) B 2
H H12D 0.2320 0.7767 1.0706 0.103 Uiso calc PR 0.411(11) B 2
C C13' 0.3202(16) 0.6453(13) 1.0989(11) 0.098(8) Uani d PD 0.411(11) B 2
H H13C 0.3060 0.6354 1.1560 0.117 Uiso calc PR 0.411(11) B 2
H H13D 0.3058 0.5874 1.0858 0.117 Uiso calc PR 0.411(11) B 2
C C14' 0.4663(15) 0.6772(11) 1.0729(10) 0.133(6) Uani d PDU 0.411(11) B 2
H H14D 0.5301 0.6342 1.1039 0.199 Uiso calc PR 0.411(11) B 2
H H14E 0.4770 0.7373 1.0812 0.199 Uiso calc PR 0.411(11) B 2
H H14F 0.4829 0.6801 1.0175 0.199 Uiso calc PR 0.411(11) B 2
C C15 0.1684(4) 0.8095(3) 0.8315(2) 0.0765(11) Uani d D 1 . .
H H15A 0.2604 0.8322 0.8200 0.092 Uiso calc R 1 B .
H H15B 0.1699 0.7474 0.8247 0.092 Uiso calc R 1 . .
C C16 0.0772(5) 0.8692(4) 0.7713(2) 0.0898(13) Uani d D 1 B .
H H16A 0.0837 0.9331 0.7727 0.108 Uiso calc R 1 . .
H H16B -0.0166 0.8512 0.7849 0.108 Uiso calc R 1 . .
C C17 0.1165(5) 0.8606(4) 0.6879(2) 0.0952(15) Uani d D 1 . .
H H17A 0.2069 0.8846 0.6723 0.114 Uiso calc R 1 B .
H H17B 0.1194 0.7959 0.6879 0.114 Uiso calc R 1 . .
C C18 0.0166(6) 0.9124(5) 0.6283(3) 0.130(2) Uani d D 1 B .
H H18A 0.0422 0.9037 0.5767 0.195 Uiso calc R 1 . .
H H18B 0.0172 0.9771 0.6260 0.195 Uiso calc R 1 . .
H H18C -0.0733 0.8896 0.6442 0.195 Uiso calc R 1 . .
C C19 0.1267(4) 0.8979(3) 0.9364(3) 0.0771(11) Uani d D 1 . .
H H19A 0.0885 0.8906 0.9902 0.093 Uiso calc R 1 B .
H H19B 0.0650 0.9387 0.9006 0.093 Uiso calc R 1 . .
C C20 0.2627(5) 0.9453(3) 0.9295(3) 0.1104(18) Uani d D 1 B .
H H20A 0.3012 0.9576 0.8754 0.133 Uiso calc R 1 . .
H H20B 0.3270 0.9067 0.9650 0.133 Uiso calc R 1 . .
C C21 0.2321(7) 1.0370(3) 0.9532(4) 0.144(2) Uani d DU 1 . .
H H21A 0.1911 1.0807 0.9086 0.173 Uiso calc R 1 B .
H H21B 0.1646 1.0253 0.9972 0.173 Uiso calc R 1 . .
C C22 0.3502(7) 1.0818(5) 0.9768(5) 0.164(3) Uani d DU 1 B .
H H22A 0.3189 1.1364 0.9921 0.246 Uiso calc R 1 . .
H H22B 0.4154 1.0982 0.9326 0.246 Uiso calc R 1 . .
H H22C 0.3925 1.0396 1.0209 0.246 Uiso calc R 1 . .
C C23 -0.0140(4) 0.7709(3) 0.9402(2) 0.0715(11) Uani d D 1 . .
H H23A -0.0360 0.7720 0.9949 0.086 Uiso calc R 1 B .
H H23B -0.0763 0.8141 0.9069 0.086 Uiso calc R 1 . .
C C24 -0.0399(5) 0.6756(3) 0.9323(3) 0.0910(13) Uani d DU 1 B .
H H24A 0.0177 0.6302 0.9671 0.109 Uiso calc R 1 . .
H H24B -0.0201 0.6724 0.8778 0.109 Uiso calc R 1 . .
C C25 -0.1950(5) 0.6563(4) 0.9565(3) 0.1045(16) Uani d DU 1 . .
H H25A -0.2175 0.6711 1.0068 0.125 Uiso calc R 1 B .
H H25B -0.2514 0.6955 0.9164 0.125 Uiso calc R 1 . .
C C26 -0.2239(7) 0.5585(4) 0.9642(4) 0.138(2) Uani d D 1 B .
H H26A -0.3190 0.5482 0.9780 0.206 Uiso calc R 1 . .
H H26B -0.1702 0.5199 1.0051 0.206 Uiso calc R 1 . .
H H26C -0.2013 0.5439 0.9145 0.206 Uiso calc R 1 . .
C C27 0.3573(4) 0.3164(3) 0.3344(2) 0.0645(10) Uani d . 1 . .
H H27A 0.3649 0.2527 0.3315 0.077 Uiso calc R 1 . .
H H27B 0.2766 0.3438 0.3068 0.077 Uiso calc R 1 . .
C C28 0.4794(5) 0.3661(3) 0.2909(2) 0.0745(11) Uani d . 1 . .
H H28A 0.5618 0.3351 0.3140 0.089 Uiso calc R 1 . .
H H28B 0.4772 0.4287 0.2967 0.089 Uiso calc R 1 . .
C C29 0.4815(6) 0.3686(3) 0.2038(2) 0.0891(14) Uani d . 1 . .
H H29A 0.3959 0.3956 0.1821 0.107 Uiso calc R 1 . .
H H29B 0.4886 0.3058 0.1984 0.107 Uiso calc R 1 . .
C C30 0.5983(6) 0.4233(4) 0.1554(3) 0.1052(17) Uani d . 1 . .
H H30A 0.5935 0.4233 0.1005 0.158 Uiso calc R 1 . .
H H30B 0.6836 0.3956 0.1751 0.158 Uiso calc R 1 . .
H H30C 0.5916 0.4858 0.1600 0.158 Uiso calc R 1 . .
C C31 0.4608(4) 0.2796(2) 0.4680(2) 0.0594(9) Uani d . 1 . .
H H31A 0.5369 0.3184 0.4447 0.071 Uiso calc R 1 . .
H H31B 0.4437 0.2856 0.5219 0.071 Uiso calc R 1 . .
C C32 0.5039(4) 0.1803(3) 0.4729(2) 0.0671(10) Uani d . 1 . .
H H32A 0.4328 0.1397 0.5011 0.081 Uiso calc R 1 . .
H H32B 0.5161 0.1719 0.4195 0.081 Uiso calc R 1 . .
C C33 0.6347(4) 0.1550(3) 0.5153(3) 0.0787(12) Uani d . 1 . .
H H33A 0.6239 0.1678 0.5671 0.094 Uiso calc R 1 . .
H H33B 0.7066 0.1934 0.4851 0.094 Uiso calc R 1 . .
C C34 0.6773(5) 0.0538(3) 0.5263(3) 0.1035(16) Uani d . 1 . .
H H34A 0.7608 0.0412 0.5539 0.155 Uiso calc R 1 . .
H H34B 0.6908 0.0410 0.4751 0.155 Uiso calc R 1 . .
H H34C 0.6072 0.0153 0.5569 0.155 Uiso calc R 1 . .
C C35 0.2118(4) 0.2592(3) 0.4525(2) 0.0656(10) Uani d . 1 . .
H H35A 0.1366 0.2846 0.4188 0.079 Uiso calc R 1 . .
H H35B 0.2311 0.1971 0.4474 0.079 Uiso calc R 1 . .
C C36 0.1655(4) 0.2532(3) 0.5383(2) 0.0748(11) Uani d . 1 . .
H H36A 0.2396 0.2284 0.5730 0.090 Uiso calc R 1 . .
H H36B 0.1415 0.3146 0.5440 0.090 Uiso calc R 1 . .
C C37 0.0430(5) 0.1918(4) 0.5630(3) 0.0986(15) Uani d . 1 . .
H H37A -0.0319 0.2189 0.5297 0.118 Uiso calc R 1 . .
H H37B 0.0659 0.1320 0.5534 0.118 Uiso calc R 1 . .
C C38 -0.0033(5) 0.1781(4) 0.6488(3) 0.1113(18) Uani d . 1 . .
H H38A -0.0798 0.1380 0.6607 0.167 Uiso calc R 1 . .
H H38B -0.0297 0.2367 0.6584 0.167 Uiso calc R 1 . .
H H38C 0.0699 0.1507 0.6823 0.167 Uiso calc R 1 . .
C C39 0.3117(4) 0.4152(2) 0.4294(2) 0.0673(10) Uani d D 1 . .
H H39A 0.3000 0.4123 0.4857 0.081 Uiso calc R 1 C 3
H H39B 0.3931 0.4500 0.4092 0.081 Uiso calc R 1 C 3
C C40 0.1907(5) 0.4686(3) 0.3877(3) 0.0908(14) Uani d PD 0.796(12) D 3
H H40A 0.1140 0.4280 0.3948 0.109 Uiso calc PR 0.796(12) D 3
H H40B 0.2134 0.4899 0.3311 0.109 Uiso calc PR 0.796(12) D 3
C C41 0.1492(7) 0.5537(4) 0.4212(5) 0.109(3) Uani d PDU 0.796(12) D 3
H H41A 0.0721 0.5861 0.3926 0.131 Uiso calc PR 0.796(12) D 3
H H41B 0.1196 0.5314 0.4768 0.131 Uiso calc PR 0.796(12) D 3
C C42 0.2576(7) 0.6183(4) 0.4149(5) 0.146(2) Uani d PDU 0.796(12) D 3
H H42A 0.2252 0.6683 0.4366 0.219 Uiso calc PR 0.796(12) D 3
H H42B 0.2859 0.6422 0.3600 0.219 Uiso calc PR 0.796(12) D 3
H H42C 0.3336 0.5873 0.4441 0.219 Uiso calc PR 0.796(12) D 3
C C40' 0.1907(5) 0.4686(3) 0.3877(3) 0.0908(14) Uani d PD 0.204(12) D 4
H H40C 0.1125 0.4603 0.4251 0.109 Uiso calc PR 0.204(12) D 4
H H40D 0.1693 0.4426 0.3445 0.109 Uiso calc PR 0.204(12) D 4
C C41' 0.213(3) 0.5728(7) 0.3538(9) 0.091(9) Uani d PD 0.204(12) D 4
H H41C 0.2811 0.5819 0.3103 0.110 Uiso calc PR 0.204(12) D 4
H H41D 0.1283 0.6024 0.3324 0.110 Uiso calc PR 0.204(12) D 4
C C42' 0.2576(7) 0.6183(4) 0.4149(5) 0.146(2) Uani d PD 0.204(12) D 4
H H42D 0.2677 0.6832 0.3912 0.219 Uiso calc PR 0.204(12) D 4
H H42E 0.3434 0.5913 0.4346 0.219 Uiso calc PR 0.204(12) D 4
H H42F 0.1905 0.6095 0.4583 0.219 Uiso calc PR 0.204(12) D 4
Cd Cd1 0.39579(3) 0.238778(19) 0.740476(17) 0.06795(13) Uani d . 1 . .
N N1 0.1294(3) 0.8046(2) 0.91830(17) 0.0630(8) Uani d . 1 B .
N N2 0.3363(3) 0.31687(19) 0.42099(16) 0.0562(7) Uani d . 1 D .
O O1 0.8225(3) -0.0030(2) 0.8281(2) 0.0990(10) Uani d . 1 . .
O O2 0.7269(4) -0.1637(2) 0.7821(3) 0.1111(12) Uani d . 1 . .
O O3 0.4656(3) -0.11311(19) 0.7096(2) 0.0877(9) Uani d . 1 . .
O O4 0.2312(4) 0.5948(2) 0.6119(2) 0.1084(11) Uani d . 1 . .
O O5 0.0145(4) 0.6179(2) 0.7289(2) 0.1106(11) Uani d . 1 . .
O O6 0.0088(4) 0.4455(3) 0.8549(2) 0.1246(14) Uani d . 1 . .
S S1 0.35964(11) 0.09033(7) 0.70076(7) 0.0724(3) Uani d . 1 . .
S S2 0.62646(11) 0.17189(7) 0.78798(7) 0.0771(3) Uani d . 1 . .
S S3 0.20701(14) 0.28767(7) 0.82643(7) 0.0834(3) Uani d . 1 . .
S S4 0.38097(11) 0.40010(7) 0.64893(6) 0.0682(3) Uani d . 1 . .
O O7 0.9700(12) 0.1218(8) 0.8742(7) 0.086(3) Uani d P 0.25 . .
H H1O7 0.9367 0.1126 0.8330 0.128 Uiso d PR 0.25 . .
H H2O7 1.0153 0.1710 0.8597 0.128 Uiso d PR 0.25 . .

loop_
_atom_site_aniso_label
_atom_site_aniso_U_11
_atom_site_aniso_U_22
_atom_site_aniso_U_33
_atom_site_aniso_U_12
_atom_site_aniso_U_13
_atom_site_aniso_U_23
C1 0.0465(19) 0.0484(19) 0.0585(19) 0.0012(15) 0.0009(15) -0.0173(15)
C2 0.052(2) 0.054(2) 0.058(2) 0.0052(17) -0.0039(16) -0.0180(16)
C3 0.052(2) 0.063(2) 0.086(3) 0.0056(19) -0.005(2) -0.020(2)
C4 0.057(2) 0.048(2) 0.094(3) 0.0105(18) -0.002(2) -0.0159(19)
C5 0.060(2) 0.051(2) 0.073(2) 0.0023(18) 0.0017(18) -0.0209(18)
C6 0.059(2) 0.052(2) 0.061(2) -0.0002(17) -0.0034(17) -0.0198(17)
C7 0.060(2) 0.050(2) 0.054(2) -0.0004(17) -0.0085(16) -0.0176(16)
C8 0.081(3) 0.054(2) 0.075(3) -0.004(2) -0.019(2) -0.013(2)
C9 0.073(3) 0.057(2) 0.094(3) 0.013(2) -0.017(2) -0.031(2)
C10 0.067(3) 0.068(3) 0.087(3) 0.008(2) 0.004(2) -0.029(2)
C11 0.069(3) 0.066(2) 0.084(3) 0.015(2) -0.020(2) -0.020(2)
C12 0.099(4) 0.072(3) 0.079(3) 0.001(3) -0.028(3) -0.001(2)
C13 0.132(13) 0.042(6) 0.102(9) 0.000(7) -0.036(8) -0.023(5)
C14 0.166(9) 0.072(5) 0.095(7) 0.012(5) -0.066(6) -0.010(4)
C12' 0.099(4) 0.072(3) 0.079(3) 0.001(3) -0.028(3) -0.001(2)
C13' 0.114(13) 0.055(11) 0.111(14) -0.006(10) -0.054(10) 0.012(8)
C14' 0.112(11) 0.130(12) 0.166(13) 0.038(9) -0.047(10) -0.053(10)
C15 0.069(3) 0.089(3) 0.069(3) 0.011(2) -0.004(2) -0.017(2)
C16 0.084(3) 0.102(4) 0.076(3) 0.016(3) -0.013(2) -0.010(2)
C17 0.098(4) 0.116(4) 0.068(3) -0.003(3) -0.009(2) -0.017(3)
C18 0.142(6) 0.160(6) 0.083(3) -0.009(5) -0.032(4) -0.016(4)
C19 0.087(3) 0.062(3) 0.079(3) 0.014(2) -0.018(2) -0.011(2)
C20 0.118(4) 0.062(3) 0.139(5) -0.003(3) -0.039(4) 0.002(3)
C21 0.143(5) 0.068(3) 0.210(6) 0.001(3) -0.044(5) -0.008(4)
C22 0.184(7) 0.128(6) 0.191(7) 0.034(5) -0.057(6) -0.058(5)
C23 0.063(2) 0.080(3) 0.068(2) 0.006(2) -0.0034(19) -0.012(2)
C24 0.082(3) 0.088(3) 0.100(3) -0.005(3) -0.013(3) -0.015(3)
C25 0.109(4) 0.103(4) 0.101(4) -0.004(3) -0.015(3) -0.023(3)
C26 0.134(6) 0.118(5) 0.156(6) -0.018(4) -0.019(4) -0.021(4)
C27 0.081(3) 0.055(2) 0.061(2) -0.001(2) -0.0143(19) -0.0174(17)
C28 0.095(3) 0.065(3) 0.065(2) -0.006(2) -0.008(2) -0.019(2)
C29 0.120(4) 0.081(3) 0.068(3) -0.008(3) -0.007(3) -0.020(2)
C30 0.138(5) 0.094(4) 0.082(3) -0.002(3) 0.013(3) -0.024(3)
C31 0.064(2) 0.056(2) 0.059(2) -0.0021(18) -0.0103(17) -0.0147(17)
C32 0.074(3) 0.056(2) 0.071(2) 0.003(2) -0.010(2) -0.0138(18)
C33 0.062(3) 0.070(3) 0.097(3) 0.007(2) -0.010(2) -0.008(2)
C34 0.091(4) 0.084(3) 0.122(4) 0.025(3) -0.005(3) -0.008(3)
C35 0.065(2) 0.056(2) 0.077(3) -0.0050(19) -0.0149(19) -0.0164(19)
C36 0.070(3) 0.076(3) 0.077(3) 0.001(2) -0.009(2) -0.016(2)
C37 0.074(3) 0.103(4) 0.117(4) -0.012(3) 0.006(3) -0.026(3)
C38 0.085(4) 0.127(5) 0.106(4) 0.004(3) 0.015(3) -0.007(3)
C39 0.083(3) 0.047(2) 0.078(2) 0.000(2) -0.014(2) -0.0242(18)
C40 0.106(4) 0.062(3) 0.112(4) 0.021(3) -0.038(3) -0.031(2)
C41 0.105(5) 0.066(4) 0.159(8) 0.018(3) -0.028(5) -0.035(4)
C42 0.136(6) 0.108(5) 0.197(7) 0.012(4) -0.011(5) -0.046(5)
C40' 0.106(4) 0.062(3) 0.112(4) 0.021(3) -0.038(3) -0.031(2)
C41' 0.095(19) 0.083(17) 0.11(2) 0.002(14) -0.006(15) -0.047(15)
C42' 0.136(6) 0.108(5) 0.197(7) 0.012(4) -0.011(5) -0.046(5)
Cd1 0.0753(2) 0.05395(19) 0.0784(2) 0.01462(14) -0.00680(15) -0.02569(14)
N1 0.0611(19) 0.065(2) 0.0605(18) 0.0078(16) -0.0078(14) -0.0123(15)
N2 0.0654(19) 0.0466(16) 0.0599(17) 0.0005(14) -0.0146(14) -0.0176(13)
O1 0.067(2) 0.091(2) 0.150(3) 0.0213(17) -0.0410(19) -0.047(2)
O2 0.090(2) 0.0582(19) 0.186(4) 0.0213(17) -0.031(2) -0.030(2)
O3 0.078(2) 0.0613(17) 0.138(3) 0.0057(15) -0.0235(18) -0.0479(18)
O4 0.142(3) 0.068(2) 0.098(2) 0.007(2) 0.000(2) 0.0061(18)
O5 0.115(3) 0.075(2) 0.148(3) 0.037(2) -0.024(2) -0.041(2)
O6 0.124(3) 0.103(3) 0.136(3) 0.025(2) 0.056(3) -0.028(2)
S1 0.0659(6) 0.0606(6) 0.0998(7) 0.0167(5) -0.0315(5) -0.0341(5)
S2 0.0676(7) 0.0607(6) 0.1173(9) 0.0053(5) -0.0214(6) -0.0461(6)
S3 0.1071(9) 0.0572(6) 0.0749(7) 0.0133(6) 0.0228(6) -0.0051(5)
S4 0.0782(7) 0.0620(6) 0.0644(6) -0.0001(5) 0.0105(5) -0.0193(5)
O7 0.080(8) 0.082(8) 0.097(8) -0.018(7) -0.012(6) -0.023(7)

loop_
_atom_type_symbol
_atom_type_description
_atom_type_scat_dispersion_real
_atom_type_scat_dispersion_imag
_atom_type_scat_source
C C 0.0033 0.0016 'International Tables Vol C Tables 4.2.6.8 and 6.1.1.4'
H H 0.0000 0.0000 'International Tables Vol C Tables 4.2.6.8 and 6.1.1.4'
N N 0.0061 0.0033 'International Tables Vol C Tables 4.2.6.8 and 6.1.1.4'
O O 0.0106 0.0060 'International Tables Vol C Tables 4.2.6.8 and 6.1.1.4'
S S 0.1246 0.1234 'International Tables Vol C Tables 4.2.6.8 and 6.1.1.4'
Cd Cd -0.8075 1.2024 'International Tables Vol C Tables 4.2.6.8 and 6.1.1.4'

loop_
_geom_angle_atom_site_label_1
_geom_angle_atom_site_label_2
_geom_angle_atom_site_label_3
_geom_angle_site_symmetry_1
_geom_angle_site_symmetry_3
_geom_angle
_geom_angle_publ_flag
C2 C1 C5 . . 108.9(3) ?
C2 C1 S1 . . 128.7(3) ?
C5 C1 S1 . . 122.4(3) ?
C1 C2 C3 . . 110.7(3) ?
C1 C2 S2 . . 127.9(3) ?
C3 C2 S2 . . 121.4(3) ?
O1 C3 C2 . . 128.6(4) ?
O1 C3 C4 . . 125.0(4) ?
C2 C3 C4 . . 106.4(3) ?
O2 C4 C5 . . 126.5(4) ?
O2 C4 C3 . . 126.8(4) ?
C5 C4 C3 . . 106.7(3) ?
O3 C5 C1 . . 128.0(4) ?
O3 C5 C4 . . 124.7(3) ?
C1 C5 C4 . . 107.3(3) ?
C7 C6 C10 . . 110.1(3) ?
C7 C6 S3 . . 128.4(3) ?
C10 C6 S3 . . 121.5(3) ?
C6 C7 C8 . . 109.2(3) ?
C6 C7 S4 . . 128.4(3) ?
C8 C7 S4 . . 122.4(3) ?
O4 C8 C7 . . 126.6(4) ?
O4 C8 C9 . . 125.9(4) ?
C7 C8 C9 . . 107.4(3) ?
O5 C9 C8 . . 127.6(4) ?
O5 C9 C10 . . 125.7(4) ?
C8 C9 C10 . . 106.6(3) ?
O6 C10 C6 . . 127.9(4) ?
O6 C10 C9 . . 125.5(4) ?
C6 C10 C9 . . 106.6(3) ?
C12 C11 N1 . . 116.5(3) ?
C12 C11 H11A . . 108.2 ?
N1 C11 H11A . . 108.2 ?
C12 C11 H11B . . 108.2 ?
N1 C11 H11B . . 108.2 ?
H11A C11 H11B . . 107.3 ?
C11 C12 C13 . . 107.9(5) ?
C11 C12 H12A . . 110.1 ?
C13 C12 H12A . . 110.1 ?
C11 C12 H12B . . 110.1 ?
C13 C12 H12B . . 110.1 ?
H12A C12 H12B . . 108.4 ?
C14 C13 C12 . . 110.3(8) ?
C14 C13 H13A . . 109.6 ?
C12 C13 H13A . . 109.6 ?
C14 C13 H13B . . 109.6 ?
C12 C13 H13B . . 109.6 ?
H13A C13 H13B . . 108.1 ?
C13 C14 H14A . . 109.5 ?
C13 C14 H14B . . 109.5 ?
H14A C14 H14B . . 109.5 ?
C13 C14 H14C . . 109.5 ?
H14A C14 H14C . . 109.5 ?
H14B C14 H14C . . 109.5 ?
C14' C13' H13C . . 109.9 ?
C14' C13' H13D . . 109.9 ?
H13C C13' H13D . . 108.3 ?
C13' C14' H14D . . 109.5 ?
C13' C14' H14E . . 109.5 ?
H14D C14' H14E . . 109.5 ?
C13' C14' H14F . . 109.5 ?
H14D C14' H14F . . 109.5 ?
H14E C14' H14F . . 109.5 ?
C16 C15 N1 . . 115.8(3) ?
C16 C15 H15A . . 108.3 ?
N1 C15 H15A . . 108.3 ?
C16 C15 H15B . . 108.3 ?
N1 C15 H15B . . 108.3 ?
H15A C15 H15B . . 107.4 ?
C15 C16 C17 . . 111.2(4) ?
C15 C16 H16A . . 109.4 ?
C17 C16 H16A . . 109.4 ?
C15 C16 H16B . . 109.4 ?
C17 C16 H16B . . 109.4 ?
H16A C16 H16B . . 108.0 ?
C18 C17 C16 . . 111.5(4) ?
C18 C17 H17A . . 109.3 ?
C16 C17 H17A . . 109.3 ?
C18 C17 H17B . . 109.3 ?
C16 C17 H17B . . 109.3 ?
H17A C17 H17B . . 108.0 ?
C17 C18 H18A . . 109.5 ?
C17 C18 H18B . . 109.5 ?
H18A C18 H18B . . 109.5 ?
C17 C18 H18C . . 109.5 ?
H18A C18 H18C . . 109.5 ?
H18B C18 H18C . . 109.5 ?
N1 C19 C20 . . 116.7(3) ?
N1 C19 H19A . . 108.1 ?
C20 C19 H19A . . 108.1 ?
N1 C19 H19B . . 108.1 ?
C20 C19 H19B . . 108.1 ?
H19A C19 H19B . . 107.3 ?
C19 C20 C21 . . 106.2(4) ?
C19 C20 H20A . . 110.5 ?
C21 C20 H20A . . 110.5 ?
C19 C20 H20B . . 110.5 ?
C21 C20 H20B . . 110.5 ?
H20A C20 H20B . . 108.7 ?
C22 C21 C20 . . 116.7(5) ?
C22 C21 H21A . . 108.1 ?
C20 C21 H21A . . 108.1 ?
C22 C21 H21B . . 108.1 ?
C20 C21 H21B . . 108.1 ?
H21A C21 H21B . . 107.3 ?
C21 C22 H22A . . 109.5 ?
C21 C22 H22B . . 109.5 ?
H22A C22 H22B . . 109.5 ?
C21 C22 H22C . . 109.5 ?
H22A C22 H22C . . 109.5 ?
H22B C22 H22C . . 109.5 ?
C24 C23 N1 . . 116.0(3) ?
C24 C23 H23A . . 108.3 ?
N1 C23 H23A . . 108.3 ?
C24 C23 H23B . . 108.3 ?
N1 C23 H23B . . 108.3 ?
H23A C23 H23B . . 107.4 ?
C23 C24 C25 . . 107.0(4) ?
C23 C24 H24A . . 110.3 ?
C25 C24 H24A . . 110.3 ?
C23 C24 H24B . . 110.3 ?
C25 C24 H24B . . 110.3 ?
H24A C24 H24B . . 108.6 ?
C26 C25 C24 . . 110.6(5) ?
C26 C25 H25A . . 109.5 ?
C24 C25 H25A . . 109.5 ?
C26 C25 H25B . . 109.5 ?
C24 C25 H25B . . 109.5 ?
H25A C25 H25B . . 108.1 ?
C25 C26 H26A . . 109.5 ?
C25 C26 H26B . . 109.5 ?
H26A C26 H26B . . 109.5 ?
C25 C26 H26C . . 109.5 ?
H26A C26 H26C . . 109.5 ?
H26B C26 H26C . . 109.5 ?
C28 C27 N2 . . 115.9(3) ?
C28 C27 H27A . . 108.3 ?
N2 C27 H27A . . 108.3 ?
C28 C27 H27B . . 108.3 ?
N2 C27 H27B . . 108.3 ?
H27A C27 H27B . . 107.4 ?
C27 C28 C29 . . 110.8(3) ?
C27 C28 H28A . . 109.5 ?
C29 C28 H28A . . 109.5 ?
C27 C28 H28B . . 109.5 ?
C29 C28 H28B . . 109.5 ?
H28A C28 H28B . . 108.1 ?
C28 C29 C30 . . 113.3(4) ?
C28 C29 H29A . . 108.9 ?
C30 C29 H29A . . 108.9 ?
C28 C29 H29B . . 108.9 ?
C30 C29 H29B . . 108.9 ?
H29A C29 H29B . . 107.7 ?
C29 C30 H30A . . 109.5 ?
C29 C30 H30B . . 109.5 ?
H30A C30 H30B . . 109.5 ?
C29 C30 H30C . . 109.5 ?
H30A C30 H30C . . 109.5 ?
H30B C30 H30C . . 109.5 ?
C32 C31 N2 . . 116.8(3) ?
C32 C31 H31A . . 108.1 ?
N2 C31 H31A . . 108.1 ?
C32 C31 H31B . . 108.1 ?
N2 C31 H31B . . 108.1 ?
H31A C31 H31B . . 107.3 ?
C33 C32 C31 . . 111.1(3) ?
C33 C32 H32A . . 109.4 ?
C31 C32 H32A . . 109.4 ?
C33 C32 H32B . . 109.4 ?
C31 C32 H32B . . 109.4 ?
H32A C32 H32B . . 108.0 ?
C32 C33 C34 . . 112.9(4) ?
C32 C33 H33A . . 109.0 ?
C34 C33 H33A . . 109.0 ?
C32 C33 H33B . . 109.0 ?
C34 C33 H33B . . 109.0 ?
H33A C33 H33B . . 107.8 ?
C33 C34 H34A . . 109.5 ?
C33 C34 H34B . . 109.5 ?
H34A C34 H34B . . 109.5 ?
C33 C34 H34C . . 109.5 ?
H34A C34 H34C . . 109.5 ?
H34B C34 H34C . . 109.5 ?
C36 C35 N2 . . 116.0(3) ?
C36 C35 H35A . . 108.3 ?
N2 C35 H35A . . 108.3 ?
C36 C35 H35B . . 108.3 ?
N2 C35 H35B . . 108.3 ?
H35A C35 H35B . . 107.4 ?
C37 C36 C35 . . 110.7(4) ?
C37 C36 H36A . . 109.5 ?
C35 C36 H36A . . 109.5 ?
C37 C36 H36B . . 109.5 ?
C35 C36 H36B . . 109.5 ?
H36A C36 H36B . . 108.1 ?
C38 C37 C36 . . 113.7(4) ?
C38 C37 H37A . . 108.8 ?
C36 C37 H37A . . 108.8 ?
C38 C37 H37B . . 108.8 ?
C36 C37 H37B . . 108.8 ?
H37A C37 H37B . . 107.7 ?
C37 C38 H38A . . 109.5 ?
C37 C38 H38B . . 109.5 ?
H38A C38 H38B . . 109.5 ?
C37 C38 H38C . . 109.5 ?
H38A C38 H38C . . 109.5 ?
H38B C38 H38C . . 109.5 ?
C40 C39 N2 . . 116.5(3) ?
C40 C39 H39A . . 108.2 ?
N2 C39 H39A . . 108.2 ?
C40 C39 H39B . . 108.2 ?
N2 C39 H39B . . 108.2 ?
H39A C39 H39B . . 107.3 ?
C39 C40 C41 . . 111.5(4) ?
C39 C40 H40A . . 109.3 ?
C41 C40 H40A . . 109.3 ?
C39 C40 H40B . . 109.3 ?
C41 C40 H40B . . 109.3 ?
H40A C40 H40B . . 108.0 ?
C42 C41 C40 . . 114.0(6) ?
C42 C41 H41A . . 108.7 ?
C40 C41 H41A . . 108.7 ?
C42 C41 H41B . . 108.7 ?
C40 C41 H41B . . 108.7 ?
H41A C41 H41B . . 107.6 ?
C41 C42 H42A . . 109.5 ?
C41 C42 H42B . . 109.5 ?
H42A C42 H42B . . 109.5 ?
C41 C42 H42C . . 109.5 ?
H42A C42 H42C . . 109.5 ?
H42B C42 H42C . . 109.5 ?
H41C C41' H41D . . 107.8 ?
S3 Cd1 S4 . . 87.62(4) ?
S3 Cd1 S2 . . 125.26(5) ?
S4 Cd1 S2 . . 119.07(4) ?
S3 Cd1 S1 . . 116.04(4) ?
S4 Cd1 S1 . . 125.49(4) ?
S2 Cd1 S1 . . 87.59(3) ?
C19 N1 C23 . . 104.1(3) ?
C19 N1 C11 . . 111.6(3) ?
C23 N1 C11 . . 112.0(3) ?
C19 N1 C15 . . 113.0(3) ?
C23 N1 C15 . . 111.3(3) ?
C11 N1 C15 . . 105.0(3) ?
C27 N2 C31 . . 111.9(3) ?
C27 N2 C35 . . 106.0(3) ?
C31 N2 C35 . . 112.0(3) ?
C27 N2 C39 . . 111.0(3) ?
C31 N2 C39 . . 105.8(3) ?
C35 N2 C39 . . 110.2(3) ?
C1 S1 Cd1 . . 97.67(12) ?
C2 S2 Cd1 . . 97.87(13) ?
C6 S3 Cd1 . . 97.98(13) ?
C7 S4 Cd1 . . 97.59(12) ?
H1O7 O7 H2O7 . . 107.7 ?

loop_
_geom_bond_atom_site_label_1
_geom_bond_atom_site_label_2
_geom_bond_site_symmetry_2
_geom_bond_distance
_geom_bond_publ_flag
C1 C2 . 1.415(5) ?
C1 C5 . 1.463(5) ?
C1 S1 . 1.685(4) ?
C2 C3 . 1.451(5) ?
C2 S2 . 1.699(4) ?
C3 O1 . 1.224(5) ?
C3 C4 . 1.504(6) ?
C4 O2 . 1.214(4) ?
C4 C5 . 1.490(5) ?
C5 O3 . 1.222(4) ?
C6 C7 . 1.402(5) ?
C6 C10 . 1.468(5) ?
C6 S3 . 1.683(4) ?
C7 C8 . 1.478(5) ?
C7 S4 . 1.693(4) ?
C8 O4 . 1.215(5) ?
C8 C9 . 1.480(6) ?
C9 O5 . 1.222(5) ?
C9 C10 . 1.505(6) ?
C10 O6 . 1.209(5) ?
C11 C12 . 1.513(5) ?
C11 N1 . 1.514(5) ?
C11 H11A . 0.9700 ?
C11 H11B . 0.9700 ?
C12 C13 . 1.554(8) ?
C12 H12A . 0.9700 ?
C12 H12B . 0.9700 ?
C13 C14 . 1.526(9) ?
C13 H13A . 0.9700 ?
C13 H13B . 0.9700 ?
C14 H14A . 0.9600 ?
C14 H14B . 0.9600 ?
C14 H14C . 0.9600 ?
C13' C14' . 1.538(10) ?
C13' H13C . 0.9700 ?
C13' H13D . 0.9700 ?
C14' H14D . 0.9600 ?
C14' H14E . 0.9600 ?
C14' H14F . 0.9600 ?
C15 C16 . 1.499(5) ?
C15 N1 . 1.522(5) ?
C15 H15A . 0.9700 ?
C15 H15B . 0.9700 ?
C16 C17 . 1.520(5) ?
C16 H16A . 0.9700 ?
C16 H16B . 0.9700 ?
C17 C18 . 1.507(6) ?
C17 H17A . 0.9700 ?
C17 H17B . 0.9700 ?
C18 H18A . 0.9600 ?
C18 H18B . 0.9600 ?
C18 H18C . 0.9600 ?
C19 N1 . 1.511(5) ?
C19 C20 . 1.524(4) ?
C19 H19A . 0.9700 ?
C19 H19B . 0.9700 ?
C20 C21 . 1.550(4) ?
C20 H20A . 0.9700 ?
C20 H20B . 0.9700 ?
C21 C22 . 1.492(5) ?
C21 H21A . 0.9700 ?
C21 H21B . 0.9700 ?
C22 H22A . 0.9600 ?
C22 H22B . 0.9600 ?
C22 H22C . 0.9600 ?
C23 C24 . 1.503(5) ?
C23 N1 . 1.511(5) ?
C23 H23A . 0.9700 ?
C23 H23B . 0.9700 ?
C24 C25 . 1.577(6) ?
C24 H24A . 0.9700 ?
C24 H24B . 0.9700 ?
C25 C26 . 1.475(6) ?
C25 H25A . 0.9700 ?
C25 H25B . 0.9700 ?
C26 H26A . 0.9600 ?
C26 H26B . 0.9600 ?
C26 H26C . 0.9600 ?
C27 C28 . 1.498(6) ?
C27 N2 . 1.512(4) ?
C27 H27A . 0.9700 ?
C27 H27B . 0.9700 ?
C28 C29 . 1.506(5) ?
C28 H28A . 0.9700 ?
C28 H28B . 0.9700 ?
C29 C30 . 1.520(6) ?
C29 H29A . 0.9700 ?
C29 H29B . 0.9700 ?
C30 H30A . 0.9600 ?
C30 H30B . 0.9600 ?
C30 H30C . 0.9600 ?
C31 C32 . 1.513(5) ?
C31 N2 . 1.514(5) ?
C31 H31A . 0.9700 ?
C31 H31B . 0.9700 ?
C32 C33 . 1.501(5) ?
C32 H32A . 0.9700 ?
C32 H32B . 0.9700 ?
C33 C34 . 1.524(6) ?
C33 H33A . 0.9700 ?
C33 H33B . 0.9700 ?
C34 H34A . 0.9600 ?
C34 H34B . 0.9600 ?
C34 H34C . 0.9600 ?
C35 C36 . 1.518(5) ?
C35 N2 . 1.519(5) ?
C35 H35A . 0.9700 ?
C35 H35B . 0.9700 ?
C36 C37 . 1.518(6) ?
C36 H36A . 0.9700 ?
C36 H36B . 0.9700 ?
C37 C38 . 1.502(7) ?
C37 H37A . 0.9700 ?
C37 H37B . 0.9700 ?
C38 H38A . 0.9600 ?
C38 H38B . 0.9600 ?
C38 H38C . 0.9600 ?
C39 C40 . 1.514(5) ?
C39 N2 . 1.529(4) ?
C39 H39A . 0.9700 ?
C39 H39B . 0.9700 ?
C40 C41 . 1.568(6) ?
C40 H40A . 0.9700 ?
C40 H40B . 0.9700 ?
C41 C42 . 1.450(7) ?
C41 H41A . 0.9700 ?
C41 H41B . 0.9700 ?
C42 H42A . 0.9600 ?
C42 H42B . 0.9600 ?
C42 H42C . 0.9600 ?
C41' H41C . 0.9700 ?
C41' H41D . 0.9700 ?
Cd1 S3 . 2.5254(13) ?
Cd1 S4 . 2.5296(13) ?
Cd1 S2 . 2.5315(15) ?
Cd1 S1 . 2.5413(12) ?
O7 H1O7 . 0.8499 ?
O7 H2O7 . 0.8500 ?

loop_
_geom_hbond_atom_site_label_D
_geom_hbond_atom_site_label_H
_geom_hbond_atom_site_label_A
_geom_hbond_site_symmetry_A
_geom_hbond_distance_DH
_geom_hbond_distance_HA
_geom_hbond_distance_DA
_geom_hbond_angle_DHA
C12 H12A O6 2_567 0.97 2.48 3.412(6) 161
C14 H14C S2 2_667 0.97 2.70 3.472(10) 137
C16 H16B O2 1_465 0.97 2.54 3.483(7) 163
